data_7711960
loop_
_publ_author_name
'Schulz, Ji&#x159;&#xed;'
'Antala, Jakub'
'C&#xed;sa&#x159;ov&#xe1;, Ivana'
'&#x160;t&#x11b;pni&#x10d;ka, Petr'

_publ_section_title
;
 Beyond phosphorus: synthesis, reactivity, coordination behaviour and
 catalytic properties of 1,1'-bis(diphenylstibino)ferrocene.
;
_journal_issue 5
_journal_name_full 'Dalton transactions (Cambridge, England : 2003)'
_journal_page_first 1198
_journal_page_last 1211
_journal_paper_doi 10.1039/d2dt03770j
_journal_volume 52
_journal_year 2023
_chemical_formula_moiety 'C68 H56 Ag Fe2 Sb4, F6 Sb'
_chemical_formula_sum 'C68 H56 Ag F6 Fe2 Sb5'
_chemical_formula_weight 1815.44
_space_group_crystal_system monoclinic
_space_group_IT_number 14
_space_group_name_Hall '-P 2ybc'
_space_group_name_H-M_alt 'P 1 21/c 1'
_atom_sites_solution_hydrogens geom
_atom_sites_solution_primary direct
_atom_sites_solution_secondary difmap
_audit_creation_method SHELXL-2017/1
_audit_update_record
;
2022-11-11 deposited with the CCDC.	2022-12-15 downloaded from the CCDC.
;
_cell_angle_alpha 90
_cell_angle_beta 109.2700(10)
_cell_angle_gamma 90
_cell_formula_units_Z 4
_cell_length_a 19.4717(8)
_cell_length_b 14.6121(5)
_cell_length_c 23.3149(9)
_cell_measurement_reflns_used 9968
_cell_measurement_temperature 120(2)
_cell_measurement_theta_max 27.50
_cell_measurement_theta_min 2.37
_cell_volume 6262.0(4)
_computing_cell_refinement 'SAINT V8.40B (Bruker AXS LLC, 2019)'
_computing_data_collection 'Bruker Instrument Service vV6.2.15'
_computing_data_reduction 'SAINT V8.40B (Bruker AXS LLC, 2019)'
_computing_molecular_graphics 'PLATON (Spek, 2017)'
_computing_publication_material 'PLATON (Spek, 2017)'
_computing_structure_refinement 'SHELXL-2017 (Sheldrick, 2017)'
_computing_structure_solution 'SHELXT 2018 (Sheldrick, 2018)'
_diffrn_ambient_temperature 120(2)
_diffrn_measured_fraction_theta_full 0.999
_diffrn_measured_fraction_theta_max 0.999
_diffrn_measurement_device_type 'Bruker D8 VENTURE Kappa Duo'
_diffrn_measurement_method '\f and \w scans'
_diffrn_radiation_monochromator 'Quazar Mo multilayer optic'
_diffrn_radiation_source 'I\mS micro-focus sealed tube'
_diffrn_radiation_type MoK\a
_diffrn_radiation_wavelength 0.71073
_diffrn_reflns_av_R_equivalents 0.0313
_diffrn_reflns_av_unetI/netI 0.0080
_diffrn_reflns_Laue_measured_fraction_full 0.999
_diffrn_reflns_Laue_measured_fraction_max 0.999
_diffrn_reflns_limit_h_max 25
_diffrn_reflns_limit_h_min -25
_diffrn_reflns_limit_k_max 18
_diffrn_reflns_limit_k_min -18
_diffrn_reflns_limit_l_max 30
_diffrn_reflns_limit_l_min -30
_diffrn_reflns_number 489694
_diffrn_reflns_point_group_measured_fraction_full 0.999
_diffrn_reflns_point_group_measured_fraction_max 0.999
_diffrn_reflns_theta_full 25.242
_diffrn_reflns_theta_max 27.511
_diffrn_reflns_theta_min 2.216
_exptl_absorpt_coefficient_mu 2.936
_exptl_absorpt_correction_T_max 0.75
_exptl_absorpt_correction_T_min 0.66
_exptl_absorpt_correction_type multi-scan
_exptl_absorpt_process_details
;
Krause, L., Herbst-Irmer, R., Sheldrick, G. M., Stalke, D. (2015).
J. Appl. Cryst. 48, 3-10.
doi:10.1107/S1600576714022985
;
_exptl_crystal_colour orange
_exptl_crystal_density_diffrn 1.926
_exptl_crystal_description plate
_exptl_crystal_F_000 3488
_exptl_crystal_size_max 0.27
_exptl_crystal_size_mid 0.20
_exptl_crystal_size_min 0.10
_refine_diff_density_max 1.749
_refine_diff_density_min -0.787
_refine_diff_density_rms 0.081
_refine_ls_extinction_method none
_refine_ls_goodness_of_fit_ref 1.093
_refine_ls_hydrogen_treatment constr
_refine_ls_matrix_type full
_refine_ls_number_parameters 756
_refine_ls_number_reflns 14391
_refine_ls_number_restraints 0
_refine_ls_restrained_S_all 1.093
_refine_ls_R_factor_all 0.0220
_refine_ls_R_factor_gt 0.0203
_refine_ls_shift/su_max 0.002
_refine_ls_shift/su_mean 0.000
_refine_ls_structure_factor_coef Fsqd
_refine_ls_weighting_details 'w=1/[\s^2^(Fo^2^)+(0.0224P)^2^+11.4000P] where P=(Fo^2^+2Fc^2^)/3'
_refine_ls_weighting_scheme calc
_refine_ls_wR_factor_gt 0.0519
_refine_ls_wR_factor_ref 0.0533
_reflns_Friedel_coverage 0.000
_reflns_number_gt 13699
_reflns_number_total 14391
_reflns_threshold_expression 'I > 2\s(I)'
_cod_data_source_file d2dt03770j3.cif
_cod_data_source_block ja74
_cod_depositor_comments 'Adding full bibliography for 7711945--7711966.cif.'
_cod_original_sg_symbol_H-M 'P 21/c'
_cod_database_code 7711960
_shelx_shelxl_version_number 2017/1
_shelx_space_group_comment
;
The symmetry employed for this shelxl refinement is uniquely defined
by the following loop, which should always be used as a source of
symmetry information in preference to the above space-group names.
They are only intended as comments.
;
_shelx_estimated_absorpt_t_min 0.504
_shelx_estimated_absorpt_t_max 0.758

loop_
_space_group_symop_operation_xyz
'x, y, z'
'-x, y+1/2, -z+1/2'
'-x, -y, -z'
'x, -y-1/2, z-1/2'

loop_
_atom_site_label
_atom_site_type_symbol
_atom_site_fract_x
_atom_site_fract_y
_atom_site_fract_z
_atom_site_U_iso_or_equiv
_atom_site_adp_type
_atom_site_occupancy
_atom_site_site_symmetry_order
_atom_site_calc_flag
_atom_site_refinement_flags_posn
_atom_site_refinement_flags_adp
_atom_site_refinement_flags_occupancy
_atom_site_disorder_assembly
_atom_site_disorder_group
Ag1 Ag 0.25250(2) 0.26888(2) 0.38011(2) 0.01997(4) Uani 1 1 d . . . . .
Fe1 Fe 0.48870(2) 0.23077(2) 0.36310(2) 0.02091(7) Uani 1 1 d . . . . .
Sb1 Sb 0.35765(2) 0.14921(2) 0.44004(2) 0.02077(4) Uani 1 1 d . . . . .
Sb2 Sb 0.31263(2) 0.34915(2) 0.30343(2) 0.01996(4) Uani 1 1 d . . . . .
C1 C 0.46069(13) 0.18234(17) 0.43520(10) 0.0223(5) Uani 1 1 d . . . . .
C2 C 0.49382(13) 0.27073(17) 0.44848(10) 0.0236(5) Uani 1 1 d . . . . .
H2 H 0.472052 0.324100 0.458194 0.028 Uiso 1 1 calc R U . . .
C3 C 0.56516(13) 0.26464(19) 0.44457(11) 0.0270(5) Uani 1 1 d . . . . .
H3 H 0.599440 0.313129 0.451529 0.032 Uiso 1 1 calc R U . . .
C4 C 0.57605(14) 0.17354(19) 0.42848(12) 0.0283(5) Uani 1 1 d . . . . .
H4 H 0.618875 0.150533 0.422613 0.034 Uiso 1 1 calc R U . . .
C5 C 0.51224(14) 0.12274(18) 0.42267(12) 0.0266(5) Uani 1 1 d . . . . .
H5 H 0.504904 0.059804 0.412217 0.032 Uiso 1 1 calc R U . . .
C6 C 0.40746(13) 0.29183(18) 0.29336(10) 0.0235(5) Uani 1 1 d . . . . .
C7 C 0.47533(13) 0.33854(19) 0.30442(11) 0.0266(5) Uani 1 1 d . . . . .
H7 H 0.484603 0.400943 0.315760 0.032 Uiso 1 1 calc R U . . .
C8 C 0.52632(15) 0.2754(2) 0.29550(12) 0.0319(6) Uani 1 1 d . . . . .
H8 H 0.575421 0.288444 0.299296 0.038 Uiso 1 1 calc R U . . .
C9 C 0.49119(15) 0.1895(2) 0.27993(12) 0.0333(6) Uani 1 1 d . . . . .
H9 H 0.512858 0.134873 0.271831 0.040 Uiso 1 1 calc R U . . .
C10 C 0.41796(14) 0.19907(19) 0.27852(11) 0.0281(5) Uani 1 1 d . . . . .
H10 H 0.382253 0.152069 0.269327 0.034 Uiso 1 1 calc R U . . .
C11 C 0.39013(13) 0.11551(16) 0.53407(11) 0.0234(5) Uani 1 1 d . . . . .
C12 C 0.46115(14) 0.13152(17) 0.57188(12) 0.0272(5) Uani 1 1 d . . . . .
H12 H 0.496041 0.155036 0.555298 0.033 Uiso 1 1 calc R U . . .
C13 C 0.48127(16) 0.11326(19) 0.63383(12) 0.0338(6) Uani 1 1 d . . . . .
H13 H 0.529373 0.125755 0.659773 0.041 Uiso 1 1 calc R U . . .
C14 C 0.43040(18) 0.0766(2) 0.65738(12) 0.0378(6) Uani 1 1 d . . . . .
H14 H 0.444193 0.063235 0.699546 0.045 Uiso 1 1 calc R U . . .
C15 C 0.36028(17) 0.0594(2) 0.62043(13) 0.0371(6) Uani 1 1 d . . . . .
H15 H 0.326085 0.033585 0.636929 0.045 Uiso 1 1 calc R U . . .
C16 C 0.33965(15) 0.0800(2) 0.55869(13) 0.0328(6) Uani 1 1 d . . . . .
H16 H 0.290913 0.069829 0.533296 0.039 Uiso 1 1 calc R U . . .
C17 C 0.34144(13) 0.01619(17) 0.40013(12) 0.0266(5) Uani 1 1 d . . . . .
C18 C 0.32402(19) 0.0092(2) 0.33762(14) 0.0425(7) Uani 1 1 d . . . . .
H18 H 0.322441 0.062799 0.314137 0.051 Uiso 1 1 calc R U . . .
C19 C 0.3088(2) -0.0755(2) 0.30900(16) 0.0484(8) Uani 1 1 d . . . . .
H19 H 0.297923 -0.079668 0.266253 0.058 Uiso 1 1 calc R U . . .
C20 C 0.30963(18) -0.1528(2) 0.34241(16) 0.0466(8) Uani 1 1 d . . . . .
H20 H 0.298332 -0.210545 0.322826 0.056 Uiso 1 1 calc R U . . .
C21 C 0.3269(2) -0.1465(2) 0.40440(17) 0.0528(9) Uani 1 1 d . . . . .
H21 H 0.327737 -0.200122 0.427654 0.063 Uiso 1 1 calc R U . . .
C22 C 0.34296(19) -0.0622(2) 0.43324(14) 0.0432(7) Uani 1 1 d . . . . .
H22 H 0.355122 -0.058682 0.476135 0.052 Uiso 1 1 calc R U . . .
C23 C 0.24775(13) 0.37289(18) 0.21131(11) 0.0245(5) Uani 1 1 d . . . . .
C24 C 0.21104(14) 0.45475(19) 0.19160(12) 0.0291(5) Uani 1 1 d . . . . .
H24 H 0.217344 0.504663 0.218971 0.035 Uiso 1 1 calc R U . . .
C25 C 0.16502(15) 0.4636(2) 0.13170(13) 0.0346(6) Uani 1 1 d . . . . .
H25 H 0.140511 0.519789 0.118205 0.042 Uiso 1 1 calc R U . . .
C26 C 0.15495(16) 0.3909(2) 0.09192(13) 0.0373(6) Uani 1 1 d . . . . .
H26 H 0.123536 0.397185 0.051145 0.045 Uiso 1 1 calc R U . . .
C27 C 0.19063(17) 0.3088(2) 0.11145(13) 0.0383(6) Uani 1 1 d . . . . .
H27 H 0.183396 0.258693 0.084139 0.046 Uiso 1 1 calc R U . . .
C28 C 0.23702(16) 0.29977(19) 0.17100(12) 0.0326(6) Uani 1 1 d . . . . .
H28 H 0.261495 0.243451 0.184245 0.039 Uiso 1 1 calc R U . . .
C29 C 0.35730(13) 0.47977(17) 0.33526(11) 0.0246(5) Uani 1 1 d . . . . .
C30 C 0.37915(15) 0.49359(19) 0.39792(13) 0.0320(6) Uani 1 1 d . . . . .
H30 H 0.371231 0.447184 0.423575 0.038 Uiso 1 1 calc R U . . .
C31 C 0.41241(19) 0.5749(2) 0.42279(16) 0.0461(8) Uani 1 1 d . . . . .
H31 H 0.427225 0.584223 0.465475 0.055 Uiso 1 1 calc R U . . .
C32 C 0.4241(2) 0.6427(2) 0.38557(18) 0.0529(9) Uani 1 1 d . . . . .
H32 H 0.447746 0.697879 0.402775 0.063 Uiso 1 1 calc R U . . .
C33 C 0.4012(2) 0.6300(2) 0.32327(17) 0.0462(8) Uani 1 1 d . . . . .
H33 H 0.408215 0.677224 0.297760 0.055 Uiso 1 1 calc R U . . .
C34 C 0.36826(16) 0.54862(19) 0.29786(14) 0.0332(6) Uani 1 1 d . . . . .
H34 H 0.353205 0.539914 0.255114 0.040 Uiso 1 1 calc R U . . .
Fe2 Fe 0.02435(2) 0.33611(2) 0.37996(2) 0.02245(7) Uani 1 1 d . . . . .
Sb3 Sb 0.12693(2) 0.18245(2) 0.31919(2) 0.02062(4) Uani 1 1 d . . . . .
Sb4 Sb 0.21100(2) 0.40291(2) 0.44199(2) 0.02072(4) Uani 1 1 d . . . . .
C51 C 0.03872(13) 0.27160(17) 0.30668(11) 0.0235(5) Uani 1 1 d . . . . .
C52 C -0.03288(14) 0.25510(19) 0.30872(11) 0.0277(5) Uani 1 1 d . . . . .
H52 H -0.053084 0.196890 0.311839 0.033 Uiso 1 1 calc R U . . .
C53 C -0.06859(14) 0.3409(2) 0.30526(12) 0.0318(6) Uani 1 1 d . . . . .
H53 H -0.116974 0.349669 0.305163 0.038 Uiso 1 1 calc R U . . .
C54 C -0.01984(15) 0.4109(2) 0.30199(12) 0.0312(6) Uani 1 1 d . . . . .
H54 H -0.029550 0.474735 0.299795 0.037 Uiso 1 1 calc R U . . .
C55 C 0.04634(14) 0.36881(18) 0.30258(11) 0.0264(5) Uani 1 1 d . . . . .
H55 H 0.088373 0.399822 0.300592 0.032 Uiso 1 1 calc R U . . .
C56 C 0.11147(13) 0.36934(17) 0.45450(10) 0.0233(5) Uani 1 1 d . . . . .
C57 C 0.08876(14) 0.27733(19) 0.45899(11) 0.0264(5) Uani 1 1 d . . . . .
H57 H 0.117927 0.224166 0.462403 0.032 Uiso 1 1 calc R U . . .
C58 C 0.01506(15) 0.2788(2) 0.45746(11) 0.0322(6) Uani 1 1 d . . . . .
H58 H -0.013367 0.227023 0.459816 0.039 Uiso 1 1 calc R U . . .
C59 C -0.00849(15) 0.3715(2) 0.45180(12) 0.0324(6) Uani 1 1 d . . . . .
H59 H -0.055362 0.392483 0.449940 0.039 Uiso 1 1 calc R U . . .
C60 C 0.05043(14) 0.42740(19) 0.44941(11) 0.0288(5) Uani 1 1 d . . . . .
H60 H 0.049433 0.492098 0.445171 0.035 Uiso 1 1 calc R U . . .
C61 C 0.10912(15) 0.14053(18) 0.22801(12) 0.0276(5) Uani 1 1 d . . . . .
C62 C 0.15853(18) 0.0807(2) 0.21664(14) 0.0380(6) Uani 1 1 d . . . . .
H62 H 0.196929 0.055601 0.249509 0.046 Uiso 1 1 calc R U . . .
C63 C 0.1519(2) 0.0574(2) 0.15712(16) 0.0471(8) Uani 1 1 d . . . . .
H63 H 0.185494 0.016225 0.149378 0.057 Uiso 1 1 calc R U . . .
C64 C 0.0968(2) 0.0940(2) 0.10986(14) 0.0467(8) Uani 1 1 d . . . . .
H64 H 0.092793 0.078512 0.069305 0.056 Uiso 1 1 calc R U . . .
C65 C 0.0471(2) 0.1532(2) 0.12045(14) 0.0443(7) Uani 1 1 d . . . . .
H65 H 0.008894 0.177872 0.087270 0.053 Uiso 1 1 calc R U . . .
C66 C 0.05297(17) 0.1767(2) 0.17953(13) 0.0353(6) Uani 1 1 d . . . . .
H66 H 0.018729 0.217408 0.186869 0.042 Uiso 1 1 calc R U . . .
C67 C 0.09370(14) 0.06576(17) 0.35780(12) 0.0268(5) Uani 1 1 d . . . . .
C68 C 0.13874(17) 0.0342(2) 0.41358(14) 0.0385(6) Uani 1 1 d . . . . .
H68 H 0.184077 0.063486 0.432901 0.046 Uiso 1 1 calc R U . . .
C69 C 0.1180(2) -0.0402(2) 0.44158(16) 0.0501(8) Uani 1 1 d . . . . .
H69 H 0.148604 -0.061016 0.480142 0.060 Uiso 1 1 calc R U . . .
C70 C 0.0524(2) -0.0836(2) 0.41281(17) 0.0482(8) Uani 1 1 d . . . . .
H70 H 0.037839 -0.133730 0.432051 0.058 Uiso 1 1 calc R U . . .
C71 C 0.00795(19) -0.0546(2) 0.35617(16) 0.0428(7) Uani 1 1 d . . . . .
H71 H -0.036348 -0.085699 0.336186 0.051 Uiso 1 1 calc R U . . .
C72 C 0.02841(16) 0.02043(19) 0.32861(13) 0.0334(6) Uani 1 1 d . . . . .
H72 H -0.002132 0.040741 0.289885 0.040 Uiso 1 1 calc R U . . .
C73 C 0.28446(13) 0.42437(17) 0.53183(11) 0.0241(5) Uani 1 1 d . . . . .
C74 C 0.30583(18) 0.5095(2) 0.55700(14) 0.0413(7) Uani 1 1 d . . . . .
H74 H 0.285627 0.563337 0.535006 0.050 Uiso 1 1 calc R U . . .
C75 C 0.3573(2) 0.5161(2) 0.61497(16) 0.0510(9) Uani 1 1 d . . . . .
H75 H 0.371232 0.574698 0.632581 0.061 Uiso 1 1 calc R U . . .
C76 C 0.38775(18) 0.4403(2) 0.64652(14) 0.0462(8) Uani 1 1 d . . . . .
H76 H 0.422888 0.446051 0.685863 0.055 Uiso 1 1 calc R U . . .
C77 C 0.3675(2) 0.3535(2) 0.62124(15) 0.0484(8) Uani 1 1 d . . . . .
H77 H 0.388875 0.300085 0.643118 0.058 Uiso 1 1 calc R U . . .
C78 C 0.31576(19) 0.3464(2) 0.56374(14) 0.0404(7) Uani 1 1 d . . . . .
H78 H 0.301739 0.287740 0.546177 0.048 Uiso 1 1 calc R U . . .
C79 C 0.18646(14) 0.53909(17) 0.40839(12) 0.0270(5) Uani 1 1 d . . . . .
C80 C 0.16836(17) 0.60767(19) 0.44273(14) 0.0366(6) Uani 1 1 d . . . . .
H80 H 0.166839 0.594229 0.482160 0.044 Uiso 1 1 calc R U . . .
C81 C 0.15255(19) 0.6959(2) 0.41906(17) 0.0468(8) Uani 1 1 d . . . . .
H81 H 0.140824 0.742635 0.442576 0.056 Uiso 1 1 calc R U . . .
C82 C 0.15395(19) 0.7153(2) 0.36101(17) 0.0478(8) Uani 1 1 d . . . . .
H82 H 0.143335 0.775370 0.344975 0.057 Uiso 1 1 calc R U . . .
C83 C 0.17071(17) 0.6474(2) 0.32679(15) 0.0421(7) Uani 1 1 d . . . . .
H83 H 0.171103 0.660663 0.287009 0.051 Uiso 1 1 calc R U . . .
C84 C 0.18711(15) 0.5593(2) 0.35031(13) 0.0320(6) Uani 1 1 d . . . . .
H84 H 0.198772 0.512848 0.326527 0.038 Uiso 1 1 calc R U . . .
Sb5 Sb 0.76659(2) 0.23407(2) 0.37451(2) 0.02923(4) Uani 1 1 d . . . . .
F1 F 0.81676(12) 0.19028(16) 0.32441(11) 0.0611(6) Uani 1 1 d . . . . .
F2 F 0.71548(11) 0.27747(13) 0.42416(10) 0.0495(5) Uani 1 1 d . . . . .
F3 F 0.81958(13) 0.34383(15) 0.38849(13) 0.0501(7) Uani 0.811(3) 1 d . . P A 1
F4 F 0.69710(14) 0.2933(2) 0.30773(12) 0.0614(8) Uani 0.811(3) 1 d . . P A 1
F5 F 0.70860(16) 0.13030(17) 0.35712(15) 0.0643(10) Uani 0.811(3) 1 d . . P A 1
F6 F 0.83652(16) 0.1801(2) 0.43857(12) 0.0602(8) Uani 0.811(3) 1 d . . P A 1
F3A F 0.7726(9) 0.3356(11) 0.3373(7) 0.081(4) Uiso 0.189(3) 1 d . . P A 2
F4A F 0.6876(8) 0.1925(11) 0.3156(7) 0.076(4) Uiso 0.189(3) 1 d . . P A 2
F5A F 0.7631(6) 0.1206(8) 0.4191(5) 0.055(3) Uiso 0.189(3) 1 d . . P A 2
F6A F 0.8493(8) 0.2637(10) 0.4422(6) 0.072(4) Uiso 0.189(3) 1 d . . P A 2

loop_
_atom_site_aniso_label
_atom_site_aniso_U_11
_atom_site_aniso_U_22
_atom_site_aniso_U_33
_atom_site_aniso_U_23
_atom_site_aniso_U_13
_atom_site_aniso_U_12
Ag1 0.01809(8) 0.02089(8) 0.02130(8) -0.00110(6) 0.00699(6) -0.00103(6)
Fe1 0.01845(15) 0.02508(17) 0.01920(15) -0.00002(13) 0.00624(12) 0.00088(12)
Sb1 0.01756(7) 0.02258(8) 0.02133(7) 0.00138(6) 0.00529(6) -0.00054(5)
Sb2 0.01910(7) 0.02192(7) 0.01888(7) 0.00052(5) 0.00630(6) -0.00155(5)
C1 0.0191(10) 0.0263(12) 0.0199(10) 0.0023(9) 0.0046(8) -0.0001(9)
C2 0.0246(11) 0.0277(12) 0.0180(10) -0.0010(9) 0.0066(9) -0.0025(9)
C3 0.0211(11) 0.0364(14) 0.0202(11) 0.0019(10) 0.0025(9) -0.0055(10)
C4 0.0207(11) 0.0362(14) 0.0280(12) 0.0070(10) 0.0078(10) 0.0047(10)
C5 0.0248(12) 0.0262(12) 0.0289(12) 0.0041(10) 0.0089(10) 0.0037(10)
C6 0.0217(11) 0.0311(12) 0.0173(10) 0.0020(9) 0.0058(9) 0.0006(9)
C7 0.0233(12) 0.0352(13) 0.0217(11) 0.0074(10) 0.0078(9) -0.0016(10)
C8 0.0248(12) 0.0508(17) 0.0235(12) 0.0058(11) 0.0125(10) 0.0038(11)
C9 0.0309(13) 0.0466(16) 0.0240(12) -0.0064(11) 0.0114(10) 0.0083(12)
C10 0.0268(12) 0.0349(13) 0.0214(11) -0.0050(10) 0.0065(9) 0.0013(10)
C11 0.0263(12) 0.0210(11) 0.0238(11) 0.0007(9) 0.0096(9) 0.0006(9)
C12 0.0286(12) 0.0238(12) 0.0276(12) -0.0002(9) 0.0072(10) -0.0035(10)
C13 0.0394(15) 0.0290(13) 0.0261(13) -0.0021(10) 0.0014(11) -0.0025(11)
C14 0.0573(19) 0.0346(15) 0.0227(12) -0.0014(11) 0.0149(12) 0.0023(13)
C15 0.0457(16) 0.0395(16) 0.0346(14) 0.0003(12) 0.0247(13) -0.0024(13)
C16 0.0301(13) 0.0391(15) 0.0317(13) 0.0023(11) 0.0137(11) -0.0017(11)
C17 0.0193(11) 0.0255(12) 0.0320(13) -0.0027(10) 0.0046(9) -0.0025(9)
C18 0.0561(19) 0.0353(15) 0.0356(15) -0.0038(12) 0.0144(14) -0.0119(14)
C19 0.056(2) 0.0458(18) 0.0384(16) -0.0131(14) 0.0094(15) -0.0079(16)
C20 0.0408(17) 0.0317(15) 0.056(2) -0.0138(14) 0.0016(15) -0.0009(13)
C21 0.068(2) 0.0258(15) 0.053(2) 0.0029(14) 0.0042(17) -0.0040(15)
C22 0.057(2) 0.0289(14) 0.0350(15) 0.0015(12) 0.0036(14) -0.0018(13)
C23 0.0216(11) 0.0293(12) 0.0210(11) 0.0024(9) 0.0048(9) -0.0043(9)
C24 0.0248(12) 0.0332(13) 0.0285(12) 0.0014(10) 0.0078(10) 0.0032(10)
C25 0.0262(13) 0.0399(15) 0.0339(14) 0.0090(12) 0.0046(11) 0.0044(11)
C26 0.0320(14) 0.0467(17) 0.0254(13) 0.0054(12) -0.0011(11) -0.0058(12)
C27 0.0409(16) 0.0384(15) 0.0287(14) -0.0040(12) 0.0021(12) -0.0105(13)
C28 0.0355(14) 0.0281(13) 0.0290(13) 0.0011(10) 0.0035(11) -0.0045(11)
C29 0.0202(11) 0.0232(11) 0.0302(12) -0.0022(9) 0.0079(9) -0.0012(9)
C30 0.0329(14) 0.0306(13) 0.0312(13) -0.0042(11) 0.0088(11) -0.0042(11)
C31 0.0521(19) 0.0414(17) 0.0419(17) -0.0162(14) 0.0117(14) -0.0138(15)
C32 0.058(2) 0.0350(17) 0.066(2) -0.0179(16) 0.0210(18) -0.0170(15)
C33 0.055(2) 0.0272(14) 0.065(2) 0.0004(14) 0.0307(17) -0.0085(13)
C34 0.0351(14) 0.0295(13) 0.0384(15) 0.0007(11) 0.0166(12) -0.0019(11)
Fe2 0.02011(16) 0.02704(17) 0.02006(16) 0.00050(13) 0.00643(13) 0.00125(13)
Sb3 0.01865(7) 0.02121(7) 0.02100(7) -0.00160(6) 0.00522(6) -0.00260(5)
Sb4 0.02161(7) 0.02009(7) 0.02057(7) -0.00190(5) 0.00710(6) -0.00051(6)
C51 0.0213(11) 0.0273(12) 0.0200(11) -0.0008(9) 0.0043(9) 0.0006(9)
C52 0.0222(12) 0.0361(14) 0.0211(11) -0.0039(10) 0.0022(9) -0.0041(10)
C53 0.0211(12) 0.0452(16) 0.0254(12) -0.0004(11) 0.0027(10) 0.0054(11)
C54 0.0329(14) 0.0337(14) 0.0257(12) 0.0066(10) 0.0080(10) 0.0100(11)
C55 0.0284(12) 0.0292(12) 0.0222(11) 0.0038(9) 0.0089(10) 0.0021(10)
C56 0.0226(11) 0.0286(12) 0.0185(10) -0.0018(9) 0.0063(9) -0.0004(9)
C57 0.0253(12) 0.0340(13) 0.0191(11) 0.0034(9) 0.0060(9) -0.0010(10)
C58 0.0293(13) 0.0464(16) 0.0217(12) 0.0028(11) 0.0093(10) -0.0073(12)
C59 0.0243(12) 0.0501(16) 0.0239(12) -0.0046(11) 0.0097(10) 0.0010(11)
C60 0.0280(12) 0.0334(13) 0.0246(12) -0.0044(10) 0.0084(10) 0.0043(10)
C61 0.0319(13) 0.0262(12) 0.0257(12) -0.0051(9) 0.0109(10) -0.0088(10)
C62 0.0437(16) 0.0352(15) 0.0366(15) -0.0064(12) 0.0154(13) -0.0040(12)
C63 0.062(2) 0.0408(17) 0.0494(19) -0.0161(14) 0.0326(17) -0.0066(15)
C64 0.066(2) 0.0498(19) 0.0290(14) -0.0119(13) 0.0223(15) -0.0226(17)
C65 0.055(2) 0.0474(18) 0.0272(14) -0.0004(13) 0.0090(13) -0.0107(15)
C66 0.0383(15) 0.0370(15) 0.0285(13) -0.0015(11) 0.0081(11) -0.0046(12)
C67 0.0291(12) 0.0227(11) 0.0308(12) -0.0003(10) 0.0128(10) -0.0013(10)
C68 0.0410(16) 0.0309(14) 0.0378(15) 0.0043(12) 0.0051(12) -0.0020(12)
C69 0.073(2) 0.0347(16) 0.0394(17) 0.0123(13) 0.0142(16) 0.0050(16)
C70 0.067(2) 0.0282(15) 0.061(2) 0.0069(14) 0.0374(18) -0.0020(14)
C71 0.0473(18) 0.0316(15) 0.0576(19) -0.0062(14) 0.0284(15) -0.0104(13)
C72 0.0357(14) 0.0310(13) 0.0359(14) -0.0041(11) 0.0148(12) -0.0053(11)
C73 0.0228(11) 0.0231(11) 0.0252(11) 0.0005(9) 0.0062(9) -0.0003(9)
C74 0.0432(17) 0.0283(14) 0.0389(16) 0.0014(12) -0.0045(13) 0.0007(12)
C75 0.057(2) 0.0334(16) 0.0448(18) -0.0052(13) -0.0078(15) -0.0079(15)
C76 0.0443(17) 0.0451(18) 0.0327(15) 0.0076(13) -0.0096(13) -0.0091(14)
C77 0.060(2) 0.0374(17) 0.0360(16) 0.0056(13) 0.0000(15) 0.0092(15)
C78 0.0508(18) 0.0287(14) 0.0337(15) -0.0013(11) 0.0034(13) 0.0035(13)
C79 0.0280(12) 0.0224(11) 0.0282(12) 0.0032(9) 0.0060(10) -0.0002(9)
C80 0.0436(16) 0.0274(13) 0.0376(15) 0.0009(11) 0.0117(13) 0.0037(12)
C81 0.0510(19) 0.0276(15) 0.057(2) 0.0002(14) 0.0112(16) 0.0069(13)
C82 0.0484(19) 0.0299(15) 0.059(2) 0.0150(14) 0.0095(16) 0.0022(13)
C83 0.0376(16) 0.0449(17) 0.0404(16) 0.0175(13) 0.0081(13) -0.0022(13)
C84 0.0276(13) 0.0350(14) 0.0319(13) 0.0052(11) 0.0077(11) 0.0000(11)
Sb5 0.02702(9) 0.02637(9) 0.03815(10) -0.00329(7) 0.01596(7) -0.00368(7)
F1 0.0573(13) 0.0641(14) 0.0829(16) -0.0289(12) 0.0516(12) -0.0180(11)
F2 0.0488(11) 0.0430(10) 0.0717(13) -0.0209(9) 0.0404(10) -0.0101(8)
F3 0.0403(13) 0.0314(11) 0.087(2) -0.0101(11) 0.0324(13) -0.0137(9)
F4 0.0424(14) 0.081(2) 0.0523(15) 0.0158(14) 0.0038(11) 0.0131(13)
F5 0.0729(19) 0.0391(13) 0.108(2) -0.0345(15) 0.0664(18) -0.0318(13)
F6 0.0695(18) 0.0647(18) 0.0451(14) 0.0190(12) 0.0172(13) 0.0298(14)

loop_
_atom_type_symbol
_atom_type_description
_atom_type_scat_dispersion_real
_atom_type_scat_dispersion_imag
_atom_type_scat_source
C C 0.0033 0.0016 'International Tables Vol C Tables 4.2.6.8 and 6.1.1.4'
H H 0.0000 0.0000 'International Tables Vol C Tables 4.2.6.8 and 6.1.1.4'
Ag Ag -0.8971 1.1015 'International Tables Vol C Tables 4.2.6.8 and 6.1.1.4'
F F 0.0171 0.0103 'International Tables Vol C Tables 4.2.6.8 and 6.1.1.4'
Fe Fe 0.3463 0.8444 'International Tables Vol C Tables 4.2.6.8 and 6.1.1.4'
Sb Sb -0.5866 1.5461 'International Tables Vol C Tables 4.2.6.8 and 6.1.1.4'

loop_
_geom_angle_atom_site_label_1
_geom_angle_atom_site_label_2
_geom_angle_atom_site_label_3
_geom_angle
_geom_angle_site_symmetry_1
_geom_angle_site_symmetry_3
_geom_angle_publ_flag
Sb3 Ag1 Sb1 111.645(8) . . ?
Sb3 Ag1 Sb2 111.665(8) . . ?
Sb1 Ag1 Sb2 101.698(8) . . ?
Sb3 Ag1 Sb4 103.927(8) . . ?
Sb1 Ag1 Sb4 120.014(8) . . ?
Sb2 Ag1 Sb4 107.974(8) . . ?
C2 Fe1 C7 112.70(11) . . ?
C2 Fe1 C9 176.04(11) . . ?
C7 Fe1 C9 68.34(12) . . ?
C2 Fe1 C3 40.71(10) . . ?
C7 Fe1 C3 109.10(11) . . ?
C9 Fe1 C3 135.40(11) . . ?
C2 Fe1 C4 68.33(10) . . ?
C7 Fe1 C4 134.63(10) . . ?
C9 Fe1 C4 108.11(11) . . ?
C3 Fe1 C4 40.45(11) . . ?
C2 Fe1 C8 137.91(11) . . ?
C7 Fe1 C8 40.56(11) . . ?
C9 Fe1 C8 40.51(12) . . ?
C3 Fe1 C8 107.51(11) . . ?
C4 Fe1 C8 106.38(11) . . ?
C2 Fe1 C10 143.30(10) . . ?
C7 Fe1 C10 68.53(11) . . ?
C9 Fe1 C10 40.62(10) . . ?
C3 Fe1 C10 175.68(10) . . ?
C4 Fe1 C10 138.73(11) . . ?
C8 Fe1 C10 68.28(11) . . ?
C2 Fe1 C5 68.44(10) . . ?
C7 Fe1 C5 174.62(10) . . ?
C9 Fe1 C5 110.15(11) . . ?
C3 Fe1 C5 68.09(11) . . ?
C4 Fe1 C5 40.35(10) . . ?
C8 Fe1 C5 135.06(11) . . ?
C10 Fe1 C5 113.95(11) . . ?
C2 Fe1 C1 40.84(9) . . ?
C7 Fe1 C1 143.33(10) . . ?
C9 Fe1 C1 140.22(11) . . ?
C3 Fe1 C1 68.47(10) . . ?
C4 Fe1 C1 68.32(10) . . ?
C8 Fe1 C1 174.70(10) . . ?
C10 Fe1 C1 115.66(10) . . ?
C5 Fe1 C1 40.74(10) . . ?
C2 Fe1 C6 115.01(10) . . ?
C7 Fe1 C6 40.86(10) . . ?
C9 Fe1 C6 68.41(10) . . ?
C3 Fe1 C6 139.50(11) . . ?
C4 Fe1 C6 174.75(10) . . ?
C8 Fe1 C6 68.39(10) . . ?
C10 Fe1 C6 40.71(10) . . ?
C5 Fe1 C6 144.01(10) . . ?
C1 Fe1 C6 116.90(9) . . ?
C1 Sb1 C11 98.28(9) . . ?
C1 Sb1 C17 101.12(9) . . ?
C11 Sb1 C17 100.91(10) . . ?
C1 Sb1 Ag1 113.35(6) . . ?
C11 Sb1 Ag1 126.77(7) . . ?
C17 Sb1 Ag1 112.71(7) . . ?
C6 Sb2 C29 97.06(10) . . ?
C6 Sb2 C23 101.65(9) . . ?
C29 Sb2 C23 104.11(10) . . ?
C6 Sb2 Ag1 119.12(7) . . ?
C29 Sb2 Ag1 112.00(7) . . ?
C23 Sb2 Ag1 119.64(6) . . ?
C5 C1 C2 107.3(2) . . ?
C5 C1 Fe1 69.46(14) . . ?
C2 C1 Fe1 69.15(13) . . ?
C5 C1 Sb1 128.12(18) . . ?
C2 C1 Sb1 124.48(18) . . ?
Fe1 C1 Sb1 129.66(11) . . ?
C3 C2 C1 108.0(2) . . ?
C3 C2 Fe1 69.83(14) . . ?
C1 C2 Fe1 70.01(13) . . ?
C3 C2 H2 126.0 . . ?
C1 C2 H2 126.0 . . ?
Fe1 C2 H2 125.7 . . ?
C4 C3 C2 108.0(2) . . ?
C4 C3 Fe1 69.79(14) . . ?
C2 C3 Fe1 69.45(13) . . ?
C4 C3 H3 126.0 . . ?
C2 C3 H3 126.0 . . ?
Fe1 C3 H3 126.3 . . ?
C5 C4 C3 108.3(2) . . ?
C5 C4 Fe1 69.88(14) . . ?
C3 C4 Fe1 69.76(14) . . ?
C5 C4 H4 125.8 . . ?
C3 C4 H4 125.8 . . ?
Fe1 C4 H4 126.1 . . ?
C4 C5 C1 108.3(2) . . ?
C4 C5 Fe1 69.77(15) . . ?
C1 C5 Fe1 69.80(14) . . ?
C4 C5 H5 125.8 . . ?
C1 C5 H5 125.8 . . ?
Fe1 C5 H5 126.2 . . ?
C10 C6 C7 107.3(2) . . ?
C10 C6 Fe1 69.31(14) . . ?
C7 C6 Fe1 69.02(14) . . ?
C10 C6 Sb2 127.11(18) . . ?
C7 C6 Sb2 125.43(19) . . ?
Fe1 C6 Sb2 123.79(11) . . ?
C8 C7 C6 108.2(2) . . ?
C8 C7 Fe1 69.94(15) . . ?
C6 C7 Fe1 70.12(14) . . ?
C8 C7 H7 125.9 . . ?
C6 C7 H7 125.9 . . ?
Fe1 C7 H7 125.6 . . ?
C9 C8 C7 108.1(2) . . ?
C9 C8 Fe1 69.57(15) . . ?
C7 C8 Fe1 69.50(14) . . ?
C9 C8 H8 125.9 . . ?
C7 C8 H8 125.9 . . ?
Fe1 C8 H8 126.6 . . ?
C8 C9 C10 108.3(2) . . ?
C8 C9 Fe1 69.92(15) . . ?
C10 C9 Fe1 69.86(14) . . ?
C8 C9 H9 125.9 . . ?
C10 C9 H9 125.9 . . ?
Fe1 C9 H9 125.9 . . ?
C9 C10 C6 108.1(2) . . ?
C9 C10 Fe1 69.52(15) . . ?
C6 C10 Fe1 69.98(14) . . ?
C9 C10 H10 126.0 . . ?
C6 C10 H10 126.0 . . ?
Fe1 C10 H10 126.1 . . ?
C16 C11 C12 119.4(2) . . ?
C16 C11 Sb1 120.04(19) . . ?
C12 C11 Sb1 120.56(18) . . ?
C13 C12 C11 120.4(3) . . ?
C13 C12 H12 119.8 . . ?
C11 C12 H12 119.8 . . ?
C14 C13 C12 119.4(3) . . ?
C14 C13 H13 120.3 . . ?
C12 C13 H13 120.3 . . ?
C15 C14 C13 120.9(3) . . ?
C15 C14 H14 119.6 . . ?
C13 C14 H14 119.6 . . ?
C14 C15 C16 119.7(3) . . ?
C14 C15 H15 120.2 . . ?
C16 C15 H15 120.2 . . ?
C11 C16 C15 120.3(3) . . ?
C11 C16 H16 119.9 . . ?
C15 C16 H16 119.9 . . ?
C22 C17 C18 118.7(3) . . ?
C22 C17 Sb1 122.8(2) . . ?
C18 C17 Sb1 118.4(2) . . ?
C17 C18 C19 120.6(3) . . ?
C17 C18 H18 119.7 . . ?
C19 C18 H18 119.7 . . ?
C20 C19 C18 120.0(3) . . ?
C20 C19 H19 120.0 . . ?
C18 C19 H19 120.0 . . ?
C19 C20 C21 119.7(3) . . ?
C19 C20 H20 120.2 . . ?
C21 C20 H20 120.2 . . ?
C20 C21 C22 120.4(3) . . ?
C20 C21 H21 119.8 . . ?
C22 C21 H21 119.8 . . ?
C17 C22 C21 120.5(3) . . ?
C17 C22 H22 119.8 . . ?
C21 C22 H22 119.8 . . ?
C24 C23 C28 119.4(2) . . ?
C24 C23 Sb2 122.82(19) . . ?
C28 C23 Sb2 117.55(19) . . ?
C23 C24 C25 120.0(3) . . ?
C23 C24 H24 120.0 . . ?
C25 C24 H24 120.0 . . ?
C26 C25 C24 120.2(3) . . ?
C26 C25 H25 119.9 . . ?
C24 C25 H25 119.9 . . ?
C25 C26 C27 120.0(3) . . ?
C25 C26 H26 120.0 . . ?
C27 C26 H26 120.0 . . ?
C26 C27 C28 120.0(3) . . ?
C26 C27 H27 120.0 . . ?
C28 C27 H27 120.0 . . ?
C27 C28 C23 120.3(3) . . ?
C27 C28 H28 119.9 . . ?
C23 C28 H28 119.9 . . ?
C34 C29 C30 119.6(2) . . ?
C34 C29 Sb2 123.99(19) . . ?
C30 C29 Sb2 116.34(19) . . ?
C31 C30 C29 120.1(3) . . ?
C31 C30 H30 120.0 . . ?
C29 C30 H30 120.0 . . ?
C32 C31 C30 120.1(3) . . ?
C32 C31 H31 119.9 . . ?
C30 C31 H31 119.9 . . ?
C31 C32 C33 120.0(3) . . ?
C31 C32 H32 120.0 . . ?
C33 C32 H32 120.0 . . ?
C32 C33 C34 120.4(3) . . ?
C32 C33 H33 119.8 . . ?
C34 C33 H33 119.8 . . ?
C33 C34 C29 119.8(3) . . ?
C33 C34 H34 120.1 . . ?
C29 C34 H34 120.1 . . ?
C60 Fe2 C55 118.73(11) . . ?
C60 Fe2 C57 68.87(11) . . ?
C55 Fe2 C57 130.46(10) . . ?
C60 Fe2 C52 162.70(11) . . ?
C55 Fe2 C52 68.59(11) . . ?
C57 Fe2 C52 119.78(11) . . ?
C60 Fe2 C56 41.17(10) . . ?
C55 Fe2 C56 109.75(10) . . ?
C57 Fe2 C56 40.92(10) . . ?
C52 Fe2 C56 154.70(10) . . ?
C60 Fe2 C59 40.91(11) . . ?
C55 Fe2 C59 151.22(12) . . ?
C57 Fe2 C59 68.47(11) . . ?
C52 Fe2 C59 125.27(11) . . ?
C56 Fe2 C59 68.92(10) . . ?
C60 Fe2 C51 154.23(11) . . ?
C55 Fe2 C51 41.03(10) . . ?
C57 Fe2 C51 110.25(10) . . ?
C52 Fe2 C51 40.91(10) . . ?
C56 Fe2 C51 120.94(10) . . ?
C59 Fe2 C51 164.54(11) . . ?
C60 Fe2 C54 106.17(11) . . ?
C55 Fe2 C54 40.70(10) . . ?
C57 Fe2 C54 167.35(11) . . ?
C52 Fe2 C54 68.38(11) . . ?
C56 Fe2 C54 127.89(11) . . ?
C59 Fe2 C54 115.96(11) . . ?
C51 Fe2 C54 68.83(10) . . ?
C60 Fe2 C58 68.72(12) . . ?
C55 Fe2 C58 167.80(11) . . ?
C57 Fe2 C58 40.67(10) . . ?
C52 Fe2 C58 107.23(11) . . ?
C56 Fe2 C58 68.80(10) . . ?
C59 Fe2 C58 40.59(12) . . ?
C51 Fe2 C58 128.47(11) . . ?
C54 Fe2 C58 149.80(11) . . ?
C60 Fe2 C53 124.88(11) . . ?
C55 Fe2 C53 68.09(11) . . ?
C57 Fe2 C53 152.09(11) . . ?
C52 Fe2 C53 40.59(11) . . ?
C56 Fe2 C53 164.13(11) . . ?
C59 Fe2 C53 105.01(11) . . ?
C51 Fe2 C53 68.52(10) . . ?
C54 Fe2 C53 40.28(12) . . ?
C58 Fe2 C53 116.78(11) . . ?
C51 Sb3 C67 101.96(10) . . ?
C51 Sb3 C61 100.59(10) . . ?
C67 Sb3 C61 102.72(10) . . ?
C51 Sb3 Ag1 109.89(7) . . ?
C67 Sb3 Ag1 120.09(7) . . ?
C61 Sb3 Ag1 118.72(7) . . ?
C56 Sb4 C73 104.30(9) . . ?
C56 Sb4 C79 99.37(10) . . ?
C73 Sb4 C79 102.69(10) . . ?
C56 Sb4 Ag1 110.76(7) . . ?
C73 Sb4 Ag1 114.07(7) . . ?
C79 Sb4 Ag1 123.27(7) . . ?
C52 C51 C55 107.0(2) . . ?
C52 C51 Fe2 69.35(14) . . ?
C55 C51 Fe2 69.25(14) . . ?
C52 C51 Sb3 130.74(19) . . ?
C55 C51 Sb3 121.75(18) . . ?
Fe2 C51 Sb3 120.02(11) . . ?
C53 C52 C51 108.2(2) . . ?
C53 C52 Fe2 70.19(15) . . ?
C51 C52 Fe2 69.73(14) . . ?
C53 C52 H52 125.9 . . ?
C51 C52 H52 125.9 . . ?
Fe2 C52 H52 125.8 . . ?
C54 C53 C52 108.4(2) . . ?
C54 C53 Fe2 69.61(15) . . ?
C52 C53 Fe2 69.22(14) . . ?
C54 C53 H53 125.8 . . ?
C52 C53 H53 125.8 . . ?
Fe2 C53 H53 127.0 . . ?
C53 C54 C55 108.0(2) . . ?
C53 C54 Fe2 70.11(15) . . ?
C55 C54 Fe2 69.38(14) . . ?
C53 C54 H54 126.0 . . ?
C55 C54 H54 126.0 . . ?
Fe2 C54 H54 126.1 . . ?
C54 C55 C51 108.4(2) . . ?
C54 C55 Fe2 69.93(15) . . ?
C51 C55 Fe2 69.71(14) . . ?
C54 C55 H55 125.8 . . ?
C51 C55 H55 125.8 . . ?
Fe2 C55 H55 126.1 . . ?
C57 C56 C60 107.1(2) . . ?
C57 C56 Fe2 69.47(14) . . ?
C60 C56 Fe2 68.76(14) . . ?
C57 C56 Sb4 123.29(18) . . ?
C60 C56 Sb4 128.70(19) . . ?
Fe2 C56 Sb4 118.64(11) . . ?
C58 C57 C56 108.5(2) . . ?
C58 C57 Fe2 69.98(15) . . ?
C56 C57 Fe2 69.61(14) . . ?
C58 C57 H57 125.8 . . ?
C56 C57 H57 125.8 . . ?
Fe2 C57 H57 126.2 . . ?
C59 C58 C57 108.0(2) . . ?
C59 C58 Fe2 69.48(15) . . ?
C57 C58 Fe2 69.35(14) . . ?
C59 C58 H58 126.0 . . ?
C57 C58 H58 126.0 . . ?
Fe2 C58 H58 126.7 . . ?
C58 C59 C60 108.1(2) . . ?
C58 C59 Fe2 69.94(15) . . ?
C60 C59 Fe2 68.87(14) . . ?
C58 C59 H59 126.0 . . ?
C60 C59 H59 126.0 . . ?
Fe2 C59 H59 126.8 . . ?
C59 C60 C56 108.3(2) . . ?
C59 C60 Fe2 70.22(15) . . ?
C56 C60 Fe2 70.07(14) . . ?
C59 C60 H60 125.8 . . ?
C56 C60 H60 125.8 . . ?
Fe2 C60 H60 125.4 . . ?
C62 C61 C66 119.5(3) . . ?
C62 C61 Sb3 118.5(2) . . ?
C66 C61 Sb3 121.8(2) . . ?
C61 C62 C63 120.1(3) . . ?
C61 C62 H62 120.0 . . ?
C63 C62 H62 120.0 . . ?
C64 C63 C62 119.9(3) . . ?
C64 C63 H63 120.0 . . ?
C62 C63 H63 120.0 . . ?
C63 C64 C65 120.7(3) . . ?
C63 C64 H64 119.7 . . ?
C65 C64 H64 119.7 . . ?
C64 C65 C66 120.0(3) . . ?
C64 C65 H65 120.0 . . ?
C66 C65 H65 120.0 . . ?
C65 C66 C61 119.8(3) . . ?
C65 C66 H66 120.1 . . ?
C61 C66 H66 120.1 . . ?
C68 C67 C72 119.5(3) . . ?
C68 C67 Sb3 118.5(2) . . ?
C72 C67 Sb3 122.0(2) . . ?
C67 C68 C69 120.4(3) . . ?
C67 C68 H68 119.8 . . ?
C69 C68 H68 119.8 . . ?
C70 C69 C68 119.6(3) . . ?
C70 C69 H69 120.2 . . ?
C68 C69 H69 120.2 . . ?
C69 C70 C71 120.6(3) . . ?
C69 C70 H70 119.7 . . ?
C71 C70 H70 119.7 . . ?
C70 C71 C72 119.8(3) . . ?
C70 C71 H71 120.1 . . ?
C72 C71 H71 120.1 . . ?
C71 C72 C67 120.1(3) . . ?
C71 C72 H72 119.9 . . ?
C67 C72 H72 119.9 . . ?
C74 C73 C78 119.7(2) . . ?
C74 C73 Sb4 124.06(19) . . ?
C78 C73 Sb4 116.05(19) . . ?
C73 C74 C75 119.5(3) . . ?
C73 C74 H74 120.2 . . ?
C75 C74 H74 120.2 . . ?
C76 C75 C74 121.1(3) . . ?
C76 C75 H75 119.4 . . ?
C74 C75 H75 119.4 . . ?
C75 C76 C77 120.1(3) . . ?
C75 C76 H76 120.0 . . ?
C77 C76 H76 120.0 . . ?
C78 C77 C76 119.2(3) . . ?
C78 C77 H77 120.4 . . ?
C76 C77 H77 120.4 . . ?
C73 C78 C77 120.4(3) . . ?
C73 C78 H78 119.8 . . ?
C77 C78 H78 119.8 . . ?
C84 C79 C80 119.4(2) . . ?
C84 C79 Sb4 118.9(2) . . ?
C80 C79 Sb4 121.7(2) . . ?
C81 C80 C79 120.0(3) . . ?
C81 C80 H80 120.0 . . ?
C79 C80 H80 120.0 . . ?
C82 C81 C80 120.0(3) . . ?
C82 C81 H81 120.0 . . ?
C80 C81 H81 120.0 . . ?
C83 C82 C81 120.0(3) . . ?
C83 C82 H82 120.0 . . ?
C81 C82 H82 120.0 . . ?
C82 C83 C84 120.3(3) . . ?
C82 C83 H83 119.9 . . ?
C84 C83 H83 119.9 . . ?
C79 C84 C83 120.3(3) . . ?
C79 C84 H84 119.8 . . ?
C83 C84 H84 119.8 . . ?
F3A Sb5 F4A 95.1(7) . . ?
F6 Sb5 F5 93.50(15) . . ?
F3A Sb5 F1 81.1(5) . . ?
F4A Sb5 F1 84.2(5) . . ?
F6 Sb5 F1 87.76(12) . . ?
F5 Sb5 F1 89.40(10) . . ?
F3A Sb5 F2 99.0(5) . . ?
F4A Sb5 F2 95.2(5) . . ?
F6 Sb5 F2 92.62(11) . . ?
F5 Sb5 F2 90.15(9) . . ?
F1 Sb5 F2 179.43(10) . . ?
F6 Sb5 F3 90.48(14) . . ?
F5 Sb5 F3 175.90(14) . . ?
F1 Sb5 F3 91.73(10) . . ?
F2 Sb5 F3 88.69(10) . . ?
F3A Sb5 F6A 92.4(7) . . ?
F4A Sb5 F6A 172.5(7) . . ?
F1 Sb5 F6A 97.0(4) . . ?
F2 Sb5 F6A 83.5(4) . . ?
F6 Sb5 F4 177.66(14) . . ?
F5 Sb5 F4 88.60(15) . . ?
F1 Sb5 F4 91.23(12) . . ?
F2 Sb5 F4 88.41(12) . . ?
F3 Sb5 F4 87.44(13) . . ?
F3A Sb5 F5A 177.9(7) . . ?
F4A Sb5 F5A 87.1(6) . . ?
F1 Sb5 F5A 99.1(3) . . ?
F2 Sb5 F5A 80.8(3) . . ?
F6A Sb5 F5A 85.5(6) . . ?

loop_
_geom_bond_atom_site_label_1
_geom_bond_atom_site_label_2
_geom_bond_distance
_geom_bond_site_symmetry_2
_geom_bond_publ_flag
Ag1 Sb3 2.7015(2) . ?
Ag1 Sb1 2.7045(2) . ?
Ag1 Sb2 2.7063(2) . ?
Ag1 Sb4 2.7092(2) . ?
Fe1 C2 2.045(2) . ?
Fe1 C7 2.045(3) . ?
Fe1 C9 2.047(3) . ?
Fe1 C3 2.050(2) . ?
Fe1 C4 2.051(3) . ?
Fe1 C8 2.051(3) . ?
Fe1 C10 2.051(2) . ?
Fe1 C5 2.052(3) . ?
Fe1 C1 2.057(2) . ?
Fe1 C6 2.060(2) . ?
Sb1 C1 2.103(2) . ?
Sb1 C11 2.129(2) . ?
Sb1 C17 2.133(3) . ?
Sb2 C6 2.110(2) . ?
Sb2 C29 2.127(2) . ?
Sb2 C23 2.130(2) . ?
C1 C5 1.430(3) . ?
C1 C2 1.431(3) . ?
C2 C3 1.425(3) . ?
C2 H2 0.9500 . ?
C3 C4 1.418(4) . ?
C3 H3 0.9500 . ?
C4 C5 1.415(4) . ?
C4 H4 0.9500 . ?
C5 H5 0.9500 . ?
C6 C10 1.430(4) . ?
C6 C7 1.433(3) . ?
C7 C8 1.420(4) . ?
C7 H7 0.9500 . ?
C8 C9 1.419(4) . ?
C8 H8 0.9500 . ?
C9 C10 1.422(4) . ?
C9 H9 0.9500 . ?
C10 H10 0.9500 . ?
C11 C16 1.392(4) . ?
C11 C12 1.393(3) . ?
C12 C13 1.392(4) . ?
C12 H12 0.9500 . ?
C13 C14 1.389(4) . ?
C13 H13 0.9500 . ?
C14 C15 1.376(4) . ?
C14 H14 0.9500 . ?
C15 C16 1.394(4) . ?
C15 H15 0.9500 . ?
C16 H16 0.9500 . ?
C17 C22 1.377(4) . ?
C17 C18 1.387(4) . ?
C18 C19 1.390(4) . ?
C18 H18 0.9500 . ?
C19 C20 1.370(5) . ?
C19 H19 0.9500 . ?
C20 C21 1.375(5) . ?
C20 H20 0.9500 . ?
C21 C22 1.388(4) . ?
C21 H21 0.9500 . ?
C22 H22 0.9500 . ?
C23 C24 1.391(4) . ?
C23 C28 1.393(4) . ?
C24 C25 1.394(4) . ?
C24 H24 0.9500 . ?
C25 C26 1.380(4) . ?
C25 H25 0.9500 . ?
C26 C27 1.386(4) . ?
C26 H26 0.9500 . ?
C27 C28 1.390(4) . ?
C27 H27 0.9500 . ?
C28 H28 0.9500 . ?
C29 C34 1.393(4) . ?
C29 C30 1.395(4) . ?
C30 C31 1.386(4) . ?
C30 H30 0.9500 . ?
C31 C32 1.383(5) . ?
C31 H31 0.9500 . ?
C32 C33 1.384(5) . ?
C32 H32 0.9500 . ?
C33 C34 1.387(4) . ?
C33 H33 0.9500 . ?
C34 H34 0.9500 . ?
Fe2 C60 2.029(3) . ?
Fe2 C55 2.044(2) . ?
Fe2 C57 2.045(2) . ?
Fe2 C52 2.045(2) . ?
Fe2 C56 2.046(2) . ?
Fe2 C59 2.047(3) . ?
Fe2 C51 2.050(2) . ?
Fe2 C54 2.051(3) . ?
Fe2 C58 2.053(3) . ?
Fe2 C53 2.057(3) . ?
Sb3 C51 2.098(2) . ?
Sb3 C67 2.126(3) . ?
Sb3 C61 2.128(2) . ?
Sb4 C56 2.111(2) . ?
Sb4 C73 2.134(2) . ?
Sb4 C79 2.134(2) . ?
C51 C52 1.431(3) . ?
C51 C55 1.435(4) . ?
C52 C53 1.423(4) . ?
C52 H52 0.9500 . ?
C53 C54 1.414(4) . ?
C53 H53 0.9500 . ?
C54 C55 1.424(4) . ?
C54 H54 0.9500 . ?
C55 H55 0.9500 . ?
C56 C57 1.430(4) . ?
C56 C60 1.433(3) . ?
C57 C58 1.424(4) . ?
C57 H57 0.9500 . ?
C58 C59 1.422(4) . ?
C58 H58 0.9500 . ?
C59 C60 1.424(4) . ?
C59 H59 0.9500 . ?
C60 H60 0.9500 . ?
C61 C62 1.389(4) . ?
C61 C66 1.392(4) . ?
C62 C63 1.392(4) . ?
C62 H62 0.9500 . ?
C63 C64 1.367(5) . ?
C63 H63 0.9500 . ?
C64 C65 1.380(5) . ?
C64 H64 0.9500 . ?
C65 C66 1.387(4) . ?
C65 H65 0.9500 . ?
C66 H66 0.9500 . ?
C67 C68 1.386(4) . ?
C67 C72 1.395(4) . ?
C68 C69 1.396(4) . ?
C68 H68 0.9500 . ?
C69 C70 1.384(5) . ?
C69 H69 0.9500 . ?
C70 C71 1.385(5) . ?
C70 H70 0.9500 . ?
C71 C72 1.394(4) . ?
C71 H71 0.9500 . ?
C72 H72 0.9500 . ?
C73 C74 1.380(4) . ?
C73 C78 1.387(4) . ?
C74 C75 1.395(4) . ?
C74 H74 0.9500 . ?
C75 C76 1.353(5) . ?
C75 H75 0.9500 . ?
C76 C77 1.399(5) . ?
C76 H76 0.9500 . ?
C77 C78 1.390(4) . ?
C77 H77 0.9500 . ?
C78 H78 0.9500 . ?
C79 C84 1.390(4) . ?
C79 C80 1.398(4) . ?
C80 C81 1.396(4) . ?
C80 H80 0.9500 . ?
C81 C82 1.392(5) . ?
C81 H81 0.9500 . ?
C82 C83 1.378(5) . ?
C82 H82 0.9500 . ?
C83 C84 1.394(4) . ?
C83 H83 0.9500 . ?
C84 H84 0.9500 . ?
Sb5 F3A 1.742(16) . ?
Sb5 F4A 1.796(15) . ?
Sb5 F6 1.834(2) . ?
Sb5 F5 1.854(2) . ?
Sb5 F1 1.8660(19) . ?
Sb5 F2 1.8688(17) . ?
Sb5 F3 1.877(2) . ?
Sb5 F6A 1.896(14) . ?
Sb5 F4 1.901(2) . ?
Sb5 F5A 1.969(12) . ?
